data_4086980
loop_
_publ_author_name
'Wang, Zikuan'
'Fu, Xuefeng'

_publ_section_title
;
 Synthesis, Characterization, and Reactivity Studies of Subphthalocyanine
 Boron Triflate
;
_journal_issue 2
_journal_name_full Organometallics
_journal_page_first 285
_journal_paper_doi 10.1021/acs.organomet.6b00754
_journal_volume 36
_journal_year 2017
_chemical_formula_moiety 'C46 H37 B F3 N7 O4 S'
_chemical_formula_sum 'C46 H37 B F3 N7 O4 S'
_chemical_formula_weight 851.70
_chemical_name_systematic
; 
 ? 
;
_space_group_IT_number 4
_symmetry_cell_setting monoclinic
_symmetry_space_group_name_Hall 'P 2yb'
_symmetry_space_group_name_H-M 'P 1 21 1'
_atom_sites_solution_hydrogens geom
_atom_sites_solution_primary direct
_atom_sites_solution_secondary difmap
_audit_creation_method SHELXL-97
_cell_angle_alpha 90.00
_cell_angle_beta 109.024(2)
_cell_angle_gamma 90.00
_cell_formula_units_Z 2
_cell_length_a 14.656(3)
_cell_length_b 9.9791(15)
_cell_length_c 15.223(3)
_cell_measurement_reflns_used 7118
_cell_measurement_temperature 173(2)
_cell_measurement_theta_max 27.48
_cell_measurement_theta_min 1.41
_cell_volume 2104.8(7)
_computing_cell_refinement 'CrystalClear (Rigaku Inc., 2007)'
_computing_data_collection 'CrystalClear (Rigaku Inc., 2007)'
_computing_data_reduction 'CrystalClear (Rigaku Inc., 2007)'
_computing_molecular_graphics 'Olex2 Ver 1.1'
_computing_publication_material 'SHELX97 (Sheldrick, 2008)'
_computing_structure_refinement 'Olex2 Ver 1.1'
_computing_structure_solution 'SHELXS-97 (Sheldrick, 2008)'
_diffrn_ambient_temperature 173(2)
_diffrn_measured_fraction_theta_full 0.993
_diffrn_measured_fraction_theta_max 0.993
_diffrn_measurement_device_type 'MM007-HF CCD(Saturn 724+)'
_diffrn_measurement_method '\w scans at fixed \c = 45\%'
_diffrn_radiation_monochromator Confocal
_diffrn_radiation_source 'rotating anode'
_diffrn_radiation_type MoK\a
_diffrn_radiation_wavelength 0.71073
_diffrn_reflns_av_R_equivalents 0.0269
_diffrn_reflns_av_sigmaI/netI 0.0382
_diffrn_reflns_limit_h_max 18
_diffrn_reflns_limit_h_min -19
_diffrn_reflns_limit_k_max 12
_diffrn_reflns_limit_k_min -12
_diffrn_reflns_limit_l_max 19
_diffrn_reflns_limit_l_min -15
_diffrn_reflns_number 14969
_diffrn_reflns_theta_full 27.48
_diffrn_reflns_theta_max 27.48
_diffrn_reflns_theta_min 2.35
_exptl_absorpt_coefficient_mu 0.144
_exptl_absorpt_correction_T_max 1.0000
_exptl_absorpt_correction_T_min 0.7846
_exptl_absorpt_correction_type multi-scan
_exptl_absorpt_process_details 'CrystalClear (Rigaku Inc., 2007)'
_exptl_crystal_colour red
_exptl_crystal_density_diffrn 1.344
_exptl_crystal_density_method 'not measured'
_exptl_crystal_description plate
_exptl_crystal_F_000 884
_exptl_crystal_size_max 0.49
_exptl_crystal_size_mid 0.15
_exptl_crystal_size_min 0.06
_refine_diff_density_max 0.318
_refine_diff_density_min -0.281
_refine_diff_density_rms 0.036
_refine_ls_abs_structure_details 'Flack H D (1983), Acta Cryst. A39, 876-881'
_refine_ls_abs_structure_Flack 0.02(6)
_refine_ls_extinction_method none
_refine_ls_goodness_of_fit_ref 1.048
_refine_ls_hydrogen_treatment constr
_refine_ls_matrix_type full
_refine_ls_number_parameters 561
_refine_ls_number_reflns 9258
_refine_ls_number_restraints 1
_refine_ls_restrained_S_all 1.048
_refine_ls_R_factor_all 0.0490
_refine_ls_R_factor_gt 0.0461
_refine_ls_shift/su_max 0.002
_refine_ls_shift/su_mean 0.000
_refine_ls_structure_factor_coef Fsqd
_refine_ls_weighting_details 'calc w=1/[\s^2^(Fo^2^)+(0.0472P)^2^+0.4717P] where P=(Fo^2^+2Fc^2^)/3'
_refine_ls_weighting_scheme calc
_refine_ls_wR_factor_gt 0.1074
_refine_ls_wR_factor_ref 0.1100
_reflns_number_gt 8763
_reflns_number_total 9258
_reflns_threshold_expression >2sigma(I)
_cod_data_source_file om6b00754_si_002.cif
_cod_data_source_block (subPc)B(DMF)OTf
_cod_original_cell_volume 2104.9(6)
_cod_original_sg_symbol_H-M P2(1)
_cod_database_code 4086980

loop_
_symmetry_equiv_pos_as_xyz
'x, y, z'
'-x, y+1/2, -z'

loop_
_atom_site_label
_atom_site_type_symbol
_atom_site_fract_x
_atom_site_fract_y
_atom_site_fract_z
_atom_site_U_iso_or_equiv
_atom_site_adp_type
_atom_site_occupancy
_atom_site_symmetry_multiplicity
_atom_site_calc_flag
_atom_site_refinement_flags
S1 S 0.87150(4) 0.58399(5) 0.01825(4) 0.04139(13) Uani 1 1 d .
F1 F 0.83709(18) 0.6812(2) 0.16436(13) 0.0935(7) Uani 1 1 d .
F2 F 0.75628(17) 0.5054(2) 0.10803(15) 0.0977(7) Uani 1 1 d .
F3 F 0.71886(16) 0.6945(3) 0.04042(17) 0.1129(9) Uani 1 1 d .
O1 O 0.05342(9) 0.15370(13) 0.20728(9) 0.0318(3) Uani 1 1 d .
O2 O 0.94823(14) 0.50793(18) 0.08035(14) 0.0624(5) Uani 1 1 d .
O3 O 0.81272(15) 0.5116(2) -0.06021(13) 0.0632(5) Uani 1 1 d .
O4 O 0.89672(15) 0.71496(18) -0.00431(15) 0.0620(5) Uani 1 1 d .
N1 N 0.09913(12) 0.31195(17) 0.43915(11) 0.0333(4) Uani 1 1 d .
N2 N 0.17254(12) 0.16248(16) 0.36008(11) 0.0321(3) Uani 1 1 d .
N3 N 0.30638(12) 0.06508(18) 0.32744(12) 0.0371(4) Uani 1 1 d .
N4 N 0.21856(12) 0.24513(16) 0.23583(11) 0.0310(3) Uani 1 1 d .
N5 N 0.19228(12) 0.47581(18) 0.19749(11) 0.0340(4) Uani 1 1 d .
N6 N 0.11179(11) 0.37041(16) 0.29161(10) 0.0297(3) Uani 1 1 d .
N7 N -0.06695(12) 0.12997(16) 0.07279(11) 0.0335(4) Uani 1 1 d .
C1 C 0.14648(14) 0.1966(2) 0.43602(13) 0.0323(4) Uani 1 1 d .
C2 C 0.19854(15) 0.1050(2) 0.50882(14) 0.0376(5) Uani 1 1 d .
C3 C 0.20016(16) 0.0876(2) 0.60030(14) 0.0424(5) Uani 1 1 d .
H3 H 0.1603 0.1401 0.6252 0.051 Uiso 1 1 calc R
C4 C 0.26192(19) -0.0088(3) 0.65376(15) 0.0521(6) Uani 1 1 d .
H4 H 0.2628 -0.0240 0.7156 0.062 Uiso 1 1 calc R
C5 C 0.3227(2) -0.0840(3) 0.61891(17) 0.0561(7) Uani 1 1 d .
H5 H 0.3635 -0.1497 0.6573 0.067 Uiso 1 1 calc R
C6 C 0.32458(19) -0.0649(2) 0.52942(17) 0.0486(6) Uani 1 1 d .
H6 H 0.3676 -0.1144 0.5068 0.058 Uiso 1 1 calc R
C7 C 0.26149(16) 0.0291(2) 0.47354(14) 0.0376(4) Uani 1 1 d .
C8 C 0.24843(14) 0.0754(2) 0.38015(13) 0.0340(4) Uani 1 1 d .
C9 C 0.29393(14) 0.1565(2) 0.25988(13) 0.0343(4) Uani 1 1 d .
C10 C 0.36191(15) 0.2067(2) 0.21577(14) 0.0377(5) Uani 1 1 d .
C11 C 0.45070(17) 0.1596(3) 0.21546(17) 0.0468(5) Uani 1 1 d .
H11 H 0.4754 0.0761 0.2431 0.056 Uiso 1 1 calc R
C12 C 0.50247(19) 0.2391(3) 0.17329(19) 0.0550(7) Uani 1 1 d .
H12 H 0.5627 0.2078 0.1707 0.066 Uiso 1 1 calc R
C13 C 0.46826(19) 0.3632(3) 0.13486(19) 0.0565(7) Uani 1 1 d .
H13 H 0.5058 0.4148 0.1068 0.068 Uiso 1 1 calc R
C14 C 0.38073(18) 0.4130(3) 0.13662(16) 0.0460(5) Uani 1 1 d .
H14 H 0.3584 0.4987 0.1116 0.055 Uiso 1 1 calc R
C15 C 0.32655(15) 0.3334(2) 0.17619(14) 0.0365(4) Uani 1 1 d .
C16 C 0.23781(15) 0.3597(2) 0.19608(13) 0.0329(4) Uani 1 1 d .
C17 C 0.13472(14) 0.4812(2) 0.25047(12) 0.0311(4) Uani 1 1 d .
C18 C 0.10347(14) 0.5951(2) 0.29289(13) 0.0333(4) Uani 1 1 d .
C19 C 0.10376(16) 0.7325(2) 0.27692(15) 0.0402(5) Uani 1 1 d .
H19 H 0.1240 0.7672 0.2281 0.048 Uiso 1 1 calc R
C20 C 0.07384(18) 0.8166(2) 0.33403(17) 0.0471(5) Uani 1 1 d .
H20 H 0.0718 0.9104 0.3230 0.057 Uiso 1 1 calc R
C21 C 0.04655(18) 0.7674(2) 0.40749(17) 0.0476(6) Uani 1 1 d .
H21 H 0.0271 0.8284 0.4459 0.057 Uiso 1 1 calc R
C22 C 0.04722(16) 0.6310(2) 0.42562(15) 0.0397(5) Uani 1 1 d .
H22 H 0.0295 0.5978 0.4763 0.048 Uiso 1 1 calc R
C23 C 0.07456(14) 0.5448(2) 0.36726(14) 0.0344(4) Uani 1 1 d .
C24 C 0.08817(14) 0.3999(2) 0.36970(13) 0.0309(4) Uani 1 1 d .
C25 C -0.00422(13) 0.20369(19) 0.13109(12) 0.0290(4) Uani 1 1 d .
H25 H -0.0001 0.2962 0.1181 0.035 Uiso 1 1 calc R
C26 C -0.07297(18) -0.0140(2) 0.08787(18) 0.0481(5) Uani 1 1 d .
H26A H -0.0596 -0.0314 0.1542 0.072 Uiso 1 1 calc R
H26B H -0.0254 -0.0611 0.0665 0.072 Uiso 1 1 calc R
H26C H -0.1379 -0.0461 0.0530 0.072 Uiso 1 1 calc R
C27 C -0.13030(18) 0.1861(3) -0.01427(15) 0.0478(6) Uani 1 1 d .
H27A H -0.1180 0.2824 -0.0161 0.072 Uiso 1 1 calc R
H27B H -0.1978 0.1716 -0.0185 0.072 Uiso 1 1 calc R
H27C H -0.1177 0.1419 -0.0666 0.072 Uiso 1 1 calc R
C28 C 0.7927(2) 0.6185(3) 0.0862(2) 0.0622(7) Uani 1 1 d .
C29 C 0.3999(2) 0.3291(3) 0.5077(2) 0.0639(7) Uani 1 1 d .
H29 H 0.4182 0.2427 0.5337 0.077 Uiso 1 1 calc R
C30 C 0.3513(3) 0.4149(4) 0.5470(2) 0.0749(9) Uani 1 1 d .
H30 H 0.3356 0.3882 0.6002 0.090 Uiso 1 1 calc R
C31 C 0.3252(2) 0.5401(4) 0.5088(3) 0.0772(9) Uani 1 1 d .
H31 H 0.2915 0.5998 0.5360 0.093 Uiso 1 1 calc R
C32 C 0.3475(2) 0.5788(4) 0.4322(2) 0.0763(9) Uani 1 1 d .
H32 H 0.3292 0.6650 0.4058 0.092 Uiso 1 1 calc R
C33 C 0.3971(3) 0.4911(4) 0.3933(2) 0.0742(10) Uani 1 1 d .
H33 H 0.4135 0.5174 0.3404 0.089 Uiso 1 1 calc R
C34 C 0.4223(2) 0.3679(3) 0.43096(19) 0.0627(7) Uani 1 1 d .
H34 H 0.4558 0.3080 0.4038 0.075 Uiso 1 1 calc R
C35 C 0.1748(2) 0.5149(3) 0.6790(2) 0.0684(8) Uani 1 1 d .
H35 H 0.1477 0.4679 0.6221 0.082 Uiso 1 1 calc R
C36 C 0.1421(3) 0.6407(4) 0.6879(2) 0.0726(8) Uani 1 1 d .
H36 H 0.0922 0.6797 0.6379 0.087 Uiso 1 1 calc R
C37 C 0.1804(3) 0.7095(4) 0.7674(3) 0.0751(9) Uani 1 1 d .
H37 H 0.1578 0.7971 0.7736 0.090 Uiso 1 1 calc R
C38 C 0.2528(3) 0.6523(5) 0.8404(3) 0.0960(15) Uani 1 1 d .
H38 H 0.2802 0.7002 0.8968 0.115 Uiso 1 1 calc R
C39 C 0.2849(3) 0.5237(5) 0.8304(3) 0.0890(12) Uani 1 1 d .
H39 H 0.3346 0.4838 0.8801 0.107 Uiso 1 1 calc R
C40 C 0.2456(2) 0.4550(4) 0.7499(2) 0.0739(9) Uani 1 1 d .
H40 H 0.2669 0.3669 0.7431 0.089 Uiso 1 1 calc R
C41 C 0.4491(2) 0.1968(3) 0.8302(2) 0.0602(7) Uani 1 1 d .
H41 H 0.3907 0.1511 0.8250 0.072 Uiso 1 1 calc R
C42 C 0.5028(3) 0.2504(4) 0.9121(2) 0.0809(10) Uani 1 1 d .
H42 H 0.4822 0.2419 0.9649 0.097 Uiso 1 1 calc R
C43 C 0.5869(3) 0.3171(4) 0.9200(3) 0.0937(14) Uani 1 1 d .
H43 H 0.6239 0.3551 0.9779 0.112 Uiso 1 1 calc R
C44 C 0.6177(2) 0.3290(3) 0.8437(3) 0.0830(11) Uani 1 1 d .
H44 H 0.6762 0.3743 0.8485 0.100 Uiso 1 1 calc R
C45 C 0.5623(3) 0.2742(3) 0.7610(2) 0.0700(8) Uani 1 1 d .
H45 H 0.5821 0.2822 0.7077 0.084 Uiso 1 1 calc R
C46 C 0.4797(2) 0.2089(3) 0.7547(2) 0.0614(7) Uani 1 1 d .
H46 H 0.4422 0.1708 0.6970 0.074 Uiso 1 1 calc R
B1 B 0.13544(16) 0.2322(2) 0.27025(14) 0.0292(4) Uani 1 1 d .

loop_
_atom_site_aniso_label
_atom_site_aniso_U_11
_atom_site_aniso_U_22
_atom_site_aniso_U_33
_atom_site_aniso_U_23
_atom_site_aniso_U_13
_atom_site_aniso_U_12
S1 0.0433(3) 0.0275(2) 0.0521(3) -0.0012(2) 0.0138(2) 0.0017(2)
F1 0.1277(18) 0.0910(15) 0.0728(12) -0.0161(11) 0.0477(12) 0.0124(13)
F2 0.1123(16) 0.1033(16) 0.0918(13) 0.0242(12) 0.0528(13) -0.0282(13)
F3 0.0853(14) 0.158(2) 0.1167(16) 0.0618(17) 0.0617(13) 0.0677(16)
O1 0.0320(7) 0.0278(7) 0.0321(6) 0.0026(5) 0.0057(5) -0.0013(5)
O2 0.0566(11) 0.0467(10) 0.0665(11) -0.0079(9) -0.0037(9) 0.0147(9)
O3 0.0692(12) 0.0517(11) 0.0533(10) 0.0000(8) -0.0012(9) -0.0020(9)
O4 0.0794(13) 0.0355(9) 0.0871(13) -0.0057(9) 0.0490(11) -0.0072(9)
N1 0.0322(8) 0.0353(9) 0.0324(8) 0.0033(7) 0.0105(7) -0.0006(7)
N2 0.0332(8) 0.0302(8) 0.0315(7) 0.0033(7) 0.0087(6) 0.0017(7)
N3 0.0350(9) 0.0354(9) 0.0373(8) -0.0022(7) 0.0070(7) 0.0020(7)
N4 0.0308(8) 0.0308(8) 0.0298(7) -0.0011(6) 0.0078(6) 0.0002(7)
N5 0.0393(9) 0.0329(8) 0.0286(7) 0.0017(7) 0.0094(7) -0.0032(7)
N6 0.0316(8) 0.0288(8) 0.0269(7) 0.0016(6) 0.0073(6) -0.0004(7)
N7 0.0338(8) 0.0291(8) 0.0354(8) -0.0043(7) 0.0083(7) -0.0001(7)
C1 0.0315(9) 0.0347(10) 0.0297(9) 0.0034(8) 0.0087(7) -0.0016(8)
C2 0.0376(11) 0.0350(11) 0.0347(10) 0.0058(8) 0.0042(8) -0.0056(9)
C3 0.0460(11) 0.0440(11) 0.0337(10) 0.0050(10) 0.0082(8) -0.0093(11)
C4 0.0599(15) 0.0528(14) 0.0348(10) 0.0130(11) 0.0035(10) -0.0104(13)
C5 0.0607(15) 0.0476(14) 0.0459(12) 0.0166(11) -0.0019(11) 0.0004(12)
C6 0.0478(13) 0.0410(12) 0.0457(12) 0.0083(10) -0.0005(10) 0.0058(10)
C7 0.0375(11) 0.0334(10) 0.0358(10) 0.0029(8) 0.0033(8) -0.0027(9)
C8 0.0345(10) 0.0274(9) 0.0360(9) 0.0008(8) 0.0058(7) 0.0031(8)
C9 0.0338(10) 0.0336(10) 0.0341(9) -0.0055(8) 0.0091(8) -0.0009(8)
C10 0.0364(11) 0.0393(11) 0.0384(10) -0.0140(9) 0.0133(8) -0.0068(9)
C11 0.0413(12) 0.0482(13) 0.0517(12) -0.0187(11) 0.0163(10) -0.0020(10)
C12 0.0421(13) 0.0656(17) 0.0646(15) -0.0260(14) 0.0272(12) -0.0085(12)
C13 0.0546(15) 0.0639(17) 0.0624(16) -0.0263(14) 0.0346(13) -0.0244(13)
C14 0.0543(14) 0.0481(13) 0.0422(11) -0.0139(10) 0.0249(10) -0.0146(11)
C15 0.0364(10) 0.0420(11) 0.0323(9) -0.0105(8) 0.0126(8) -0.0086(9)
C16 0.0378(10) 0.0336(10) 0.0265(9) -0.0005(8) 0.0093(7) -0.0041(8)
C17 0.0308(9) 0.0303(9) 0.0279(8) 0.0025(8) 0.0038(7) -0.0007(8)
C18 0.0333(10) 0.0311(10) 0.0311(9) -0.0015(8) 0.0045(7) -0.0002(8)
C19 0.0420(12) 0.0331(11) 0.0419(11) 0.0031(9) 0.0089(9) 0.0002(9)
C20 0.0519(14) 0.0297(11) 0.0548(13) -0.0023(10) 0.0106(11) 0.0022(10)
C21 0.0502(13) 0.0398(12) 0.0512(13) -0.0116(10) 0.0142(11) 0.0045(10)
C22 0.0393(11) 0.0405(11) 0.0392(10) -0.0011(9) 0.0128(9) 0.0041(9)
C23 0.0310(10) 0.0349(10) 0.0338(9) -0.0010(8) 0.0058(7) 0.0001(8)
C24 0.0302(9) 0.0316(10) 0.0311(9) -0.0006(8) 0.0100(7) 0.0011(8)
C25 0.0317(9) 0.0256(9) 0.0288(8) -0.0031(7) 0.0087(7) -0.0002(7)
C26 0.0463(13) 0.0288(10) 0.0636(14) -0.0057(11) 0.0102(11) -0.0056(10)
C27 0.0525(14) 0.0449(13) 0.0351(10) -0.0062(10) -0.0007(9) 0.0010(11)
C28 0.0696(18) 0.0617(17) 0.0634(16) 0.0241(14) 0.0327(14) 0.0098(14)
C29 0.0645(17) 0.0623(18) 0.0611(16) -0.0013(14) 0.0152(13) -0.0103(14)
C30 0.077(2) 0.082(2) 0.079(2) 0.0100(18) 0.0431(18) -0.0021(18)
C31 0.0523(17) 0.083(2) 0.101(2) -0.010(2) 0.0304(17) 0.0012(16)
C32 0.0701(19) 0.075(2) 0.0649(17) 0.0064(18) -0.0039(15) -0.0085(18)
C33 0.083(2) 0.091(2) 0.0444(14) -0.0070(16) 0.0143(14) -0.037(2)
C34 0.0562(16) 0.079(2) 0.0522(15) -0.0260(15) 0.0165(12) -0.0200(15)
C35 0.0694(19) 0.072(2) 0.0659(17) -0.0067(15) 0.0250(15) 0.0022(16)
C36 0.075(2) 0.078(2) 0.0718(19) -0.0010(17) 0.0329(16) 0.0078(18)
C37 0.088(2) 0.069(2) 0.088(2) -0.0104(18) 0.055(2) -0.0184(18)
C38 0.088(3) 0.139(4) 0.076(2) -0.044(3) 0.048(2) -0.072(3)
C39 0.060(2) 0.134(4) 0.072(2) 0.026(2) 0.0209(17) -0.009(2)
C40 0.068(2) 0.075(2) 0.087(2) 0.0092(18) 0.0364(18) -0.0009(17)
C41 0.0523(15) 0.0615(17) 0.0643(16) 0.0035(14) 0.0158(13) 0.0052(13)
C42 0.109(3) 0.080(2) 0.0528(16) -0.0076(16) 0.0248(18) 0.010(2)
C43 0.110(3) 0.062(2) 0.065(2) -0.0053(17) -0.032(2) 0.002(2)
C44 0.0573(18) 0.0449(16) 0.122(3) 0.0195(19) -0.0053(19) -0.0030(14)
C45 0.085(2) 0.0516(16) 0.084(2) 0.0018(15) 0.0413(18) -0.0027(16)
C46 0.0723(18) 0.0557(16) 0.0513(14) -0.0036(12) 0.0132(13) -0.0053(14)
B1 0.0292(11) 0.0280(10) 0.0280(9) 0.0025(8) 0.0061(8) -0.0002(8)

loop_
_atom_type_symbol
_atom_type_description
_atom_type_scat_dispersion_real
_atom_type_scat_dispersion_imag
_atom_type_scat_source
C C 0.0033 0.0016 'International Tables Vol C Tables 4.2.6.8 and 6.1.1.4'
H H 0.0000 0.0000 'International Tables Vol C Tables 4.2.6.8 and 6.1.1.4'
B B 0.0013 0.0007 'International Tables Vol C Tables 4.2.6.8 and 6.1.1.4'
F F 0.0171 0.0103 'International Tables Vol C Tables 4.2.6.8 and 6.1.1.4'
N N 0.0061 0.0033 'International Tables Vol C Tables 4.2.6.8 and 6.1.1.4'
O O 0.0106 0.0060 'International Tables Vol C Tables 4.2.6.8 and 6.1.1.4'
S S 0.1246 0.1234 'International Tables Vol C Tables 4.2.6.8 and 6.1.1.4'

loop_
_geom_angle_atom_site_label_1
_geom_angle_atom_site_label_2
_geom_angle_atom_site_label_3
_geom_angle
O3 S1 O2 114.62(12)
O3 S1 O4 113.34(12)
O2 S1 O4 115.79(13)
O3 S1 C28 104.57(14)
O2 S1 C28 103.48(13)
O4 S1 C28 103.03(12)
C25 O1 B1 121.89(15)
C24 N1 C1 117.34(16)
C8 N2 C1 113.53(16)
C8 N2 B1 122.42(17)
C1 N2 B1 123.04(17)
C9 N3 C8 116.70(17)
C16 N4 C9 113.22(17)
C16 N4 B1 122.88(17)
C9 N4 B1 122.30(16)
C16 N5 C17 117.20(17)
C17 N6 C24 113.11(16)
C17 N6 B1 122.83(16)
C24 N6 B1 122.09(16)
C25 N7 C27 120.61(18)
C25 N7 C26 121.45(18)
C27 N7 C26 117.80(18)
N1 C1 N2 121.82(17)
N1 C1 C2 131.23(18)
N2 C1 C2 105.41(17)
C3 C2 C7 120.5(2)
C3 C2 C1 132.5(2)
C7 C2 C1 106.93(17)
C4 C3 C2 117.8(2)
C4 C3 H3 121.1
C2 C3 H3 121.1
C3 C4 C5 121.7(2)
C3 C4 H4 119.2
C5 C4 H4 119.2
C6 C5 C4 121.4(2)
C6 C5 H5 119.3
C4 C5 H5 119.3
C5 C6 C7 118.1(2)
C5 C6 H6 121.0
C7 C6 H6 121.0
C6 C7 C2 120.6(2)
C6 C7 C8 131.5(2)
C2 C7 C8 107.81(18)
N3 C8 N2 122.69(17)
N3 C8 C7 130.76(18)
N2 C8 C7 105.08(17)
N3 C9 N4 122.73(18)
N3 C9 C10 130.02(19)
N4 C9 C10 105.53(18)
C11 C10 C15 120.8(2)
C11 C10 C9 131.9(2)
C15 C10 C9 106.89(18)
C10 C11 C12 117.6(2)
C10 C11 H11 121.2
C12 C11 H11 121.2
C11 C12 C13 121.7(2)
C11 C12 H12 119.1
C13 C12 H12 119.1
C14 C13 C12 121.4(2)
C14 C13 H13 119.3
C12 C13 H13 119.3
C13 C14 C15 117.8(2)
C13 C14 H14 121.1
C15 C14 H14 121.1
C14 C15 C10 120.7(2)
C14 C15 C16 131.5(2)
C10 C15 C16 107.44(18)
N5 C16 N4 122.73(17)
N5 C16 C15 130.10(19)
N4 C16 C15 105.63(18)
N5 C17 N6 122.60(18)
N5 C17 C18 130.41(18)
N6 C17 C18 105.60(16)
C19 C18 C23 120.30(19)
C19 C18 C17 132.3(2)
C23 C18 C17 107.26(18)
C20 C19 C18 118.0(2)
C20 C19 H19 121.0
C18 C19 H19 121.0
C19 C20 C21 121.6(2)
C19 C20 H20 119.2
C21 C20 H20 119.2
C22 C21 C20 121.3(2)
C22 C21 H21 119.3
C20 C21 H21 119.3
C23 C22 C21 117.8(2)
C23 C22 H22 121.1
C21 C22 H22 121.1
C22 C23 C18 120.96(19)
C22 C23 C24 131.64(19)
C18 C23 C24 107.21(18)
N1 C24 N6 122.83(17)
N1 C24 C23 130.41(18)
N6 C24 C23 105.14(17)
N7 C25 O1 120.78(18)
N7 C25 H25 119.6
O1 C25 H25 119.6
N7 C26 H26A 109.5
N7 C26 H26B 109.5
H26A C26 H26B 109.5
N7 C26 H26C 109.5
H26A C26 H26C 109.5
H26B C26 H26C 109.5
N7 C27 H27A 109.5
N7 C27 H27B 109.5
H27A C27 H27B 109.5
N7 C27 H27C 109.5
H27A C27 H27C 109.5
H27B C27 H27C 109.5
F1 C28 F3 106.5(3)
F1 C28 F2 107.3(2)
F3 C28 F2 106.9(3)
F1 C28 S1 112.8(2)
F3 C28 S1 111.84(19)
F2 C28 S1 111.2(2)
C34 C29 C30 120.0(3)
C34 C29 H29 120.0
C30 C29 H29 120.0
C29 C30 C31 119.7(3)
C29 C30 H30 120.2
C31 C30 H30 120.2
C32 C31 C30 120.3(3)
C32 C31 H31 119.8
C30 C31 H31 119.8
C31 C32 C33 119.4(3)
C31 C32 H32 120.3
C33 C32 H32 120.3
C34 C33 C32 120.0(3)
C34 C33 H33 120.0
C32 C33 H33 120.0
C33 C34 C29 120.6(3)
C33 C34 H34 119.7
C29 C34 H34 119.7
C36 C35 C40 121.6(3)
C36 C35 H35 119.2
C40 C35 H35 119.2
C37 C36 C35 120.1(4)
C37 C36 H36 119.9
C35 C36 H36 119.9
C36 C37 C38 119.8(4)
C36 C37 H37 120.1
C38 C37 H37 120.1
C37 C38 C39 119.4(3)
C37 C38 H38 120.3
C39 C38 H38 120.3
C40 C39 C38 120.3(4)
C40 C39 H39 119.8
C38 C39 H39 119.8
C39 C40 C35 118.8(4)
C39 C40 H40 120.6
C35 C40 H40 120.6
C42 C41 C46 119.2(3)
C42 C41 H41 120.4
C46 C41 H41 120.4
C41 C42 C43 120.7(3)
C41 C42 H42 119.6
C43 C42 H42 119.6
C42 C43 C44 119.9(3)
C42 C43 H43 120.0
C44 C43 H43 120.0
C45 C44 C43 118.6(3)
C45 C44 H44 120.7
C43 C44 H44 120.7
C46 C45 C44 120.5(3)
C46 C45 H45 119.7
C44 C45 H45 119.7
C45 C46 C41 121.0(3)
C45 C46 H46 119.5
C41 C46 H46 119.5
N2 B1 N4 105.84(16)
N2 B1 N6 106.12(16)
N4 B1 N6 105.91(16)
N2 B1 O1 108.99(16)
N4 B1 O1 113.71(16)
N6 B1 O1 115.58(16)

loop_
_geom_bond_atom_site_label_1
_geom_bond_atom_site_label_2
_geom_bond_distance
S1 O3 1.4214(19)
S1 O2 1.4288(18)
S1 O4 1.4303(19)
S1 C28 1.817(3)
F1 C28 1.313(4)
F2 C28 1.337(3)
F3 C28 1.320(3)
O1 C25 1.292(2)
O1 B1 1.492(2)
N1 C24 1.343(2)
N1 C1 1.353(3)
N2 C8 1.366(3)
N2 C1 1.374(2)
N2 B1 1.471(3)
N3 C9 1.342(3)
N3 C8 1.349(3)
N4 C16 1.365(3)
N4 C9 1.368(3)
N4 B1 1.480(3)
N5 C16 1.341(3)
N5 C17 1.345(3)
N6 C17 1.366(2)
N6 C24 1.374(2)
N6 B1 1.484(3)
N7 C25 1.281(2)
N7 C27 1.459(3)
N7 C26 1.462(3)
C1 C2 1.448(3)
C2 C3 1.396(3)
C2 C7 1.427(3)
C3 C4 1.389(3)
C3 H3 0.9500
C4 C5 1.395(4)
C4 H4 0.9500
C5 C6 1.385(4)
C5 H5 0.9500
C6 C7 1.395(3)
C6 H6 0.9500
C7 C8 1.447(3)
C9 C10 1.460(3)
C10 C11 1.385(3)
C10 C15 1.424(3)
C11 C12 1.391(4)
C11 H11 0.9500
C12 C13 1.391(4)
C12 H12 0.9500
C13 C14 1.384(4)
C13 H13 0.9500
C14 C15 1.391(3)
C14 H14 0.9500
C15 C16 1.452(3)
C17 C18 1.453(3)
C18 C19 1.392(3)
C18 C23 1.423(3)
C19 C20 1.379(3)
C19 H19 0.9500
C20 C21 1.394(4)
C20 H20 0.9500
C21 C22 1.388(3)
C21 H21 0.9500
C22 C23 1.386(3)
C22 H22 0.9500
C23 C24 1.459(3)
C25 H25 0.9500
C26 H26A 0.9800
C26 H26B 0.9800
C26 H26C 0.9800
C27 H27A 0.9800
C27 H27B 0.9800
C27 H27C 0.9800
C29 C34 1.368(4)
C29 C30 1.370(5)
C29 H29 0.9500
C30 C31 1.379(5)
C30 H30 0.9500
C31 C32 1.366(5)
C31 H31 0.9500
C32 C33 1.388(5)
C32 H32 0.9500
C33 C34 1.356(5)
C33 H33 0.9500
C34 H34 0.9500
C35 C36 1.367(4)
C35 C40 1.367(5)
C35 H35 0.9500
C36 C37 1.345(5)
C36 H36 0.9500
C37 C38 1.385(6)
C37 H37 0.9500
C38 C39 1.392(6)
C38 H38 0.9500
C39 C40 1.357(5)
C39 H39 0.9500
C40 H40 0.9500
C41 C42 1.350(4)
C41 C46 1.368(4)
C41 H41 0.9500
C42 C43 1.371(6)
C42 H42 0.9500
C43 C44 1.382(6)
C43 H43 0.9500
C44 C45 1.370(5)
C44 H44 0.9500
C45 C46 1.350(4)
C45 H45 0.9500
C46 H46 0.9500

loop_
_geom_torsion_atom_site_label_1
_geom_torsion_atom_site_label_2
_geom_torsion_atom_site_label_3
_geom_torsion_atom_site_label_4
_geom_torsion
C24 N1 C1 N2 -7.6(3)
C24 N1 C1 C2 156.1(2)
C8 N2 C1 N1 156.24(18)
B1 N2 C1 N1 -12.5(3)
C8 N2 C1 C2 -11.1(2)
B1 N2 C1 C2 -179.89(17)
N1 C1 C2 C3 16.2(4)
N2 C1 C2 C3 -178.2(2)
N1 C1 C2 C7 -159.7(2)
N2 C1 C2 C7 6.0(2)
C7 C2 C3 C4 -2.5(3)
C1 C2 C3 C4 -177.9(2)
C2 C3 C4 C5 1.8(3)
C3 C4 C5 C6 0.5(4)
C4 C5 C6 C7 -2.1(4)
C5 C6 C7 C2 1.3(3)
C5 C6 C7 C8 177.3(2)
C3 C2 C7 C6 1.0(3)
C1 C2 C7 C6 177.4(2)
C3 C2 C7 C8 -175.91(19)
C1 C2 C7 C8 0.6(2)
C9 N3 C8 N2 8.1(3)
C9 N3 C8 C7 -155.9(2)
C1 N2 C8 N3 -156.13(19)
B1 N2 C8 N3 12.7(3)
C1 N2 C8 C7 11.4(2)
B1 N2 C8 C7 -179.74(17)
C6 C7 C8 N3 -17.2(4)
C2 C7 C8 N3 159.2(2)
C6 C7 C8 N2 176.7(2)
C2 C7 C8 N2 -6.9(2)
C8 N3 C9 N4 -8.8(3)
C8 N3 C9 C10 154.0(2)
C16 N4 C9 N3 154.81(18)
B1 N4 C9 N3 -11.2(3)
C16 N4 C9 C10 -11.6(2)
B1 N4 C9 C10 -177.57(17)
N3 C9 C10 C11 14.7(4)
N4 C9 C10 C11 179.8(2)
N3 C9 C10 C15 -158.4(2)
N4 C9 C10 C15 6.7(2)
C15 C10 C11 C12 -1.5(3)
C9 C10 C11 C12 -173.8(2)
C10 C11 C12 C13 1.7(4)
C11 C12 C13 C14 -0.2(4)
C12 C13 C14 C15 -1.5(4)
C13 C14 C15 C10 1.8(3)
C13 C14 C15 C16 173.9(2)
C11 C10 C15 C14 -0.3(3)
C9 C10 C15 C14 173.77(18)
C11 C10 C15 C16 -174.08(19)
C9 C10 C15 C16 -0.1(2)
C17 N5 C16 N4 8.5(3)
C17 N5 C16 C15 -155.1(2)
C9 N4 C16 N5 -155.52(18)
B1 N4 C16 N5 10.4(3)
C9 N4 C16 C15 11.6(2)
B1 N4 C16 C15 177.45(17)
C14 C15 C16 N5 -13.7(4)
C10 C15 C16 N5 159.2(2)
C14 C15 C16 N4 -179.5(2)
C10 C15 C16 N4 -6.6(2)
C16 N5 C17 N6 -8.8(3)
C16 N5 C17 C18 155.72(19)
C24 N6 C17 N5 154.64(17)
B1 N6 C17 N5 -9.7(3)
C24 N6 C17 C18 -13.2(2)
B1 N6 C17 C18 -177.52(17)
N5 C17 C18 C19 16.6(4)
N6 C17 C18 C19 -176.8(2)
N5 C17 C18 C23 -158.85(19)
N6 C17 C18 C23 7.7(2)
C23 C18 C19 C20 -1.1(3)
C17 C18 C19 C20 -176.1(2)
C18 C19 C20 C21 1.8(4)
C19 C20 C21 C22 -0.8(4)
C20 C21 C22 C23 -1.0(4)
C21 C22 C23 C18 1.7(3)
C21 C22 C23 C24 176.0(2)
C19 C18 C23 C22 -0.7(3)
C17 C18 C23 C22 175.45(18)
C19 C18 C23 C24 -176.26(19)
C17 C18 C23 C24 -0.1(2)
C1 N1 C24 N6 8.4(3)
C1 N1 C24 C23 -154.9(2)
C17 N6 C24 N1 -153.77(18)
B1 N6 C24 N1 10.7(3)
C17 N6 C24 C23 13.1(2)
B1 N6 C24 C23 177.53(17)
C22 C23 C24 N1 -16.9(4)
C18 C23 C24 N1 158.1(2)
C22 C23 C24 N6 177.7(2)
C18 C23 C24 N6 -7.4(2)
C27 N7 C25 O1 -178.45(18)
C26 N7 C25 O1 -2.8(3)
B1 O1 C25 N7 171.72(17)
O3 S1 C28 F1 177.4(2)
O2 S1 C28 F1 57.1(2)
O4 S1 C28 F1 -63.9(2)
O3 S1 C28 F3 -62.6(3)
O2 S1 C28 F3 177.1(2)
O4 S1 C28 F3 56.1(3)
O3 S1 C28 F2 56.8(2)
O2 S1 C28 F2 -63.5(2)
O4 S1 C28 F2 175.6(2)
C34 C29 C30 C31 -0.1(5)
C29 C30 C31 C32 0.1(5)
C30 C31 C32 C33 -0.3(5)
C31 C32 C33 C34 0.6(5)
C32 C33 C34 C29 -0.6(4)
C30 C29 C34 C33 0.3(5)
C40 C35 C36 C37 0.8(5)
C35 C36 C37 C38 -0.3(5)
C36 C37 C38 C39 -0.1(5)
C37 C38 C39 C40 -0.1(5)
C38 C39 C40 C35 0.6(5)
C36 C35 C40 C39 -1.0(5)
C46 C41 C42 C43 0.4(5)
C41 C42 C43 C44 -0.5(6)
C42 C43 C44 C45 0.6(5)
C43 C44 C45 C46 -0.6(5)
C44 C45 C46 C41 0.5(5)
C42 C41 C46 C45 -0.4(5)
C8 N2 B1 N4 -28.2(2)
C1 N2 B1 N4 139.60(18)
C8 N2 B1 N6 -140.45(18)
C1 N2 B1 N6 27.4(2)
C8 N2 B1 O1 94.5(2)
C1 N2 B1 O1 -97.7(2)
C16 N4 B1 N2 -137.16(17)
C9 N4 B1 N2 27.5(2)
C16 N4 B1 N6 -24.8(2)
C9 N4 B1 N6 139.86(17)
C16 N4 B1 O1 103.2(2)
C9 N4 B1 O1 -92.1(2)
C17 N6 B1 N2 136.63(18)
C24 N6 B1 N2 -26.3(2)
C17 N6 B1 N4 24.4(2)
C24 N6 B1 N4 -138.51(17)
C17 N6 B1 O1 -102.4(2)
C24 N6 B1 O1 94.6(2)
C25 O1 B1 N2 166.44(16)
C25 O1 B1 N4 -75.8(2)
C25 O1 B1 N6 47.1(2)
